data_7032779
loop_
_publ_author_name
'Ghosh, Biswa Nath'
'Topi\'c, Filip'
'Sahoo, Prasit Kumar'
'Mal, Prasenjit'
'Linnera, Jarno'
'Kalenius, Elina'
'Tuononen, Heikki M.'
'Rissanen, Kari'

_publ_section_title
;
 Synthesis, structure and photophysical properties of a highly luminescent
 terpyridine-diphenylacetylene hybrid fluorophore and its metal complexes.
;
_journal_issue 1
_journal_name_full 'Dalton transactions (Cambridge, England : 2003)'
_journal_page_first 254
_journal_page_last 267
_journal_paper_doi 10.1039/c4dt02728k
_journal_volume 44
_journal_year 2015
_chemical_formula_moiety 'C60 H42 Fe N6 O2, 2(C F3 O3 S)'
_chemical_formula_sum 'C62 H42 F6 Fe N6 O8 S2'
_chemical_formula_weight 1232.98
_space_group_crystal_system triclinic
_space_group_IT_number 2
_space_group_name_Hall '-P 1'
_space_group_name_H-M_alt 'P -1'
_symmetry_space_group_name_Hall '-P 1'
_symmetry_space_group_name_H-M 'P -1'
_atom_sites_solution_hydrogens geom
_atom_sites_solution_primary iterative
_atom_sites_solution_secondary difmap
_audit_creation_method SHELXL-2013
_cell_angle_alpha 79.9930(16)
_cell_angle_beta 87.9424(18)
_cell_angle_gamma 65.3545(16)
_cell_formula_units_Z 2
_cell_length_a 11.2130(3)
_cell_length_b 13.3540(4)
_cell_length_c 19.9336(7)
_cell_measurement_reflns_used 7279
_cell_measurement_temperature 123.0(1)
_cell_measurement_theta_max 27.878
_cell_measurement_theta_min 0.407
_cell_volume 2669.42(15)
_computing_cell_refinement 'HKL Scalepack (Otwinowski & Minor, 1997)'
_computing_data_collection 'Collect (Bruker AXS BV, 1997-2004)'
_computing_data_reduction 'HKL Denzo and Scalepack (Otwinowski & Minor, 1997)'
_computing_molecular_graphics
;
 Mercury CSD 3.3 (Macrae et al., 2008)
 &
 Persistence of Vision Pty. Ltd. (2004)
    Persistence of Vision Raytracer (Version 3.6)
    [Computer software].
      Retrieved from http://www.povray.org/download/
;
_computing_publication_material 'WinGX (Farrugia, 2012)'
_computing_structure_refinement 'SHELXL-2013 (Sheldrick, 2008)'
_computing_structure_solution 'Superflip (Palatinus & Chapuis, 2007)'
_diffrn_ambient_temperature 123.0(1)
_diffrn_detector_area_resol_mean 9
_diffrn_measured_fraction_theta_full 0.997
_diffrn_measured_fraction_theta_max 0.997
_diffrn_measurement_device '95mm CCD camera on \k-goniostat'
_diffrn_measurement_device_type KappaCCD
_diffrn_measurement_method '\f scans + \w scans'
_diffrn_radiation_monochromator 'horizonally mounted graphite crystal'
_diffrn_radiation_source 'fine-focus sealed tube'
_diffrn_radiation_type MoK\a
_diffrn_radiation_wavelength 0.71073
_diffrn_reflns_av_R_equivalents 0.0494
_diffrn_reflns_av_unetI/netI 0.0798
_diffrn_reflns_Laue_measured_fraction_full 0.997
_diffrn_reflns_Laue_measured_fraction_max 0.997
_diffrn_reflns_limit_h_max 13
_diffrn_reflns_limit_h_min -13
_diffrn_reflns_limit_k_max 14
_diffrn_reflns_limit_k_min -16
_diffrn_reflns_limit_l_max 23
_diffrn_reflns_limit_l_min -22
_diffrn_reflns_number 21832
_diffrn_reflns_point_group_measured_fraction_full 0.997
_diffrn_reflns_point_group_measured_fraction_max 0.997
_diffrn_reflns_theta_full 25.250
_diffrn_reflns_theta_max 25.250
_diffrn_reflns_theta_min 2.077
_exptl_absorpt_coefficient_mu 0.448
_exptl_absorpt_correction_T_max 0.7457
_exptl_absorpt_correction_T_min 0.6008
_exptl_absorpt_correction_type multi-scan
_exptl_absorpt_process_details 'SADABS 2008 (Sheldrick, 1996)'
_exptl_crystal_colour purple
_exptl_crystal_density_diffrn 1.534
_exptl_crystal_density_method 'not measured'
_exptl_crystal_description block
_exptl_crystal_F_000 1264
_exptl_crystal_size_max 0.250
_exptl_crystal_size_mid 0.150
_exptl_crystal_size_min 0.100
_refine_diff_density_max 0.423
_refine_diff_density_min -0.379
_refine_diff_density_rms 0.071
_refine_ls_extinction_method none
_refine_ls_goodness_of_fit_ref 1.015
_refine_ls_hydrogen_treatment constr
_refine_ls_matrix_type full
_refine_ls_number_parameters 768
_refine_ls_number_reflns 9631
_refine_ls_number_restraints 0
_refine_ls_restrained_S_all 1.015
_refine_ls_R_factor_all 0.0935
_refine_ls_R_factor_gt 0.0556
_refine_ls_shift/su_max 0.000
_refine_ls_shift/su_mean 0.000
_refine_ls_structure_factor_coef Fsqd
_refine_ls_weighting_details 'w=1/[\s^2^(Fo^2^)+(0.0181P)^2^+5.3387P] where P=(Fo^2^+2Fc^2^)/3'
_refine_ls_weighting_scheme calc
_refine_ls_wR_factor_gt 0.1082
_refine_ls_wR_factor_ref 0.1257
_reflns_Friedel_coverage 0.000
_reflns_number_gt 6737
_reflns_number_total 9631
_reflns_threshold_expression 'I > 2\s(I)'
_cod_data_source_file c4dt02728k2.cif
_cod_data_source_block 1
_cod_depositor_comments 'Adding full bibliography for 7032778--7032782.cif.'
_cod_database_code 7032779
_shelx_space_group_comment
;
The symmetry employed for this shelxl refinement is uniquely defined
by the following loop, which should always be used as a source of
symmetry information in preference to the above space-group names.
They are only intended as comments.
;
_shelx_estimated_absorpt_t_min 0.896
_shelx_estimated_absorpt_t_max 0.957
_shelxl_version_number 2013-4

loop_
_space_group_symop_operation_xyz
'x, y, z'
'-x, -y, -z'

loop_
_atom_site_label
_atom_site_type_symbol
_atom_site_fract_x
_atom_site_fract_y
_atom_site_fract_z
_atom_site_U_iso_or_equiv
_atom_site_adp_type
_atom_site_occupancy
_atom_site_site_symmetry_order
_atom_site_calc_flag
_atom_site_refinement_flags_posn
_atom_site_refinement_flags_adp
Fe1 Fe 0.28241(5) 0.27333(4) 0.25167(3) 0.02145(14) Uani 1 1 d . .
C2A C 0.3553(3) 0.0795(3) 0.17855(19) 0.0261(8) Uani 1 1 d . .
H2A H 0.4272 0.0402 0.2107 0.031 Uiso 1 1 calc R U
C3A C 0.3380(4) 0.0250(3) 0.1299(2) 0.0326(9) Uani 1 1 d . .
H3A H 0.3973 -0.0501 0.1284 0.039 Uiso 1 1 calc R U
C4A C 0.2334(4) 0.0807(3) 0.0829(2) 0.0316(9) Uani 1 1 d . .
H4A H 0.2192 0.0440 0.0493 0.038 Uiso 1 1 calc R U
C5A C 0.1499(3) 0.1906(3) 0.08579(19) 0.0285(9) Uani 1 1 d . .
H5A H 0.0776 0.2304 0.0540 0.034 Uiso 1 1 calc R U
C6A C 0.1725(3) 0.2422(3) 0.13541(18) 0.0221(8) Uani 1 1 d . .
C7A C 0.0908(3) 0.3570(3) 0.14518(18) 0.0211(8) Uani 1 1 d . .
C9A C 0.0738(3) 0.4851(3) 0.21598(17) 0.0223(8) Uani 1 1 d . .
C10A C -0.0421(3) 0.5631(3) 0.18251(18) 0.0234(8) Uani 1 1 d . .
H10A H -0.0873 0.6332 0.1969 0.028 Uiso 1 1 calc R U
C11A C -0.0925(3) 0.5387(3) 0.12755(18) 0.0238(8) Uani 1 1 d . .
C12A C -0.0232(3) 0.4333(3) 0.10840(18) 0.0234(8) Uani 1 1 d . .
H12A H -0.0540 0.4146 0.0707 0.028 Uiso 1 1 calc R U
C13A C 0.1433(3) 0.4967(3) 0.27346(18) 0.0231(8) Uani 1 1 d . .
C14A C 0.1128(3) 0.5945(3) 0.2973(2) 0.0311(9) Uani 1 1 d . .
H14A H 0.0393 0.6608 0.2784 0.037 Uiso 1 1 calc R U
C15A C 0.1904(4) 0.5953(3) 0.3494(2) 0.0393(11) Uani 1 1 d . .
H15A H 0.1706 0.6621 0.3669 0.047 Uiso 1 1 calc R U
C16A C 0.2965(4) 0.4985(3) 0.3755(2) 0.0381(10) Uani 1 1 d . .
H16A H 0.3518 0.4980 0.4107 0.046 Uiso 1 1 calc R U
C17A C 0.3222(3) 0.4023(3) 0.35034(19) 0.0299(9) Uani 1 1 d . .
H17A H 0.3953 0.3357 0.3691 0.036 Uiso 1 1 calc R U
C19A C -0.2147(3) 0.6214(3) 0.08903(18) 0.0230(8) Uani 1 1 d . .
C20A C -0.2921(3) 0.5862(3) 0.05483(19) 0.0274(9) Uani 1 1 d . .
H20A H -0.2682 0.5084 0.0579 0.033 Uiso 1 1 calc R U
C21A C -0.4032(3) 0.6622(3) 0.01641(19) 0.0295(9) Uani 1 1 d . .
H21A H -0.4547 0.6361 -0.0063 0.035 Uiso 1 1 calc R U
C22A C -0.4401(3) 0.7770(3) 0.01079(19) 0.0264(8) Uani 1 1 d . .
C23A C -0.3645(3) 0.8126(3) 0.04657(19) 0.0287(9) Uani 1 1 d . .
H23A H -0.3895 0.8904 0.0445 0.034 Uiso 1 1 calc R U
C24A C -0.2538(3) 0.7358(3) 0.08493(19) 0.0290(9) Uani 1 1 d . .
H24A H -0.2036 0.7616 0.1089 0.035 Uiso 1 1 calc R U
C25A C -0.5518(3) 0.8536(3) -0.0323(2) 0.0294(9) Uani 1 1 d . .
C26A C -0.6414(4) 0.9083(3) -0.0732(2) 0.0304(9) Uani 1 1 d . .
C27A C -0.7500(3) 0.9678(3) -0.1227(2) 0.0303(9) Uani 1 1 d . .
C28A C -0.8547(4) 0.9374(3) -0.1209(2) 0.0330(9) Uani 1 1 d . .
H28A H -0.8569 0.8808 -0.0854 0.040 Uiso 1 1 calc R U
C29A C -0.9557(4) 0.9883(3) -0.1703(2) 0.0330(9) Uani 1 1 d . .
H29A H -1.0272 0.9674 -0.1683 0.040 Uiso 1 1 calc R U
C30A C -0.9519(3) 1.0697(3) -0.2225(2) 0.0307(9) Uani 1 1 d . .
C31A C -0.8480(3) 1.1015(3) -0.2249(2) 0.0311(9) Uani 1 1 d . .
H31A H -0.8459 1.1581 -0.2605 0.037 Uiso 1 1 calc R U
C32A C -0.7476(3) 1.0502(3) -0.1751(2) 0.0300(9) Uani 1 1 d . .
H32A H -0.6765 1.0716 -0.1768 0.036 Uiso 1 1 calc R U
C34A C -1.1567(4) 1.0976(4) -0.2720(2) 0.0517(13) Uani 1 1 d . .
H34A H -1.1268 1.0170 -0.2705 0.078 Uiso 1 1 calc R U
H34B H -1.2144 1.1387 -0.3126 0.078 Uiso 1 1 calc R U
H34C H -1.2049 1.1187 -0.2310 0.078 Uiso 1 1 calc R U
N1A N 0.2747(3) 0.1862(2) 0.18274(15) 0.0225(7) Uani 1 1 d . .
N8A N 0.1383(3) 0.3836(2) 0.19760(14) 0.0196(6) Uani 1 1 d . .
N18A N 0.2474(3) 0.3990(2) 0.30002(15) 0.0233(7) Uani 1 1 d . .
O33A O -1.0453(3) 1.1246(2) -0.27481(14) 0.0425(7) Uani 1 1 d . .
C2B C 0.0465(3) 0.2436(3) 0.31210(19) 0.0280(9) Uani 1 1 d . .
H2B H -0.0063 0.3083 0.2806 0.034 Uiso 1 1 calc R U
C3B C -0.0147(3) 0.1886(3) 0.3547(2) 0.0310(9) Uani 1 1 d . .
H3B H -0.1074 0.2143 0.3519 0.037 Uiso 1 1 calc R U
C4B C 0.0610(4) 0.0949(3) 0.4020(2) 0.0315(9) Uani 1 1 d . .
H4B H 0.0210 0.0557 0.4322 0.038 Uiso 1 1 calc R U
C5B C 0.1960(3) 0.0600(3) 0.4040(2) 0.0291(9) Uani 1 1 d . .
H5B H 0.2499 -0.0037 0.4358 0.035 Uiso 1 1 calc R U
C6B C 0.2518(3) 0.1180(3) 0.35969(18) 0.0221(8) Uani 1 1 d . .
C7B C 0.3932(3) 0.0874(3) 0.35652(18) 0.0236(8) Uani 1 1 d . .
C9B C 0.5458(3) 0.1421(3) 0.29638(18) 0.0225(8) Uani 1 1 d . .
C10B C 0.6491(3) 0.0534(3) 0.33353(18) 0.0236(8) Uani 1 1 d . .
H10B H 0.7369 0.0432 0.3248 0.028 Uiso 1 1 calc R U
C11B C 0.6241(3) -0.0217(3) 0.38407(18) 0.0233(8) Uani 1 1 d . .
C12B C 0.4927(3) -0.0024(3) 0.39582(18) 0.0242(8) Uani 1 1 d . .
H12B H 0.4722 -0.0507 0.4305 0.029 Uiso 1 1 calc R U
C13B C 0.5530(3) 0.2282(3) 0.24129(17) 0.0220(8) Uani 1 1 d . .
C14B C 0.6657(3) 0.2404(3) 0.22175(19) 0.0295(9) Uani 1 1 d . .
H14B H 0.7475 0.1912 0.2446 0.035 Uiso 1 1 calc R U
C15B C 0.6595(4) 0.3242(3) 0.1690(2) 0.0302(9) Uani 1 1 d . .
H15B H 0.7366 0.3333 0.1547 0.036 Uiso 1 1 calc R U
C16B C 0.5391(3) 0.3946(3) 0.1374(2) 0.0302(9) Uani 1 1 d . .
H16B H 0.5328 0.4525 0.1005 0.036 Uiso 1 1 calc R U
C17B C 0.4284(4) 0.3809(3) 0.15924(19) 0.0276(9) Uani 1 1 d . .
H17B H 0.3459 0.4312 0.1376 0.033 Uiso 1 1 calc R U
C19B C 0.7332(3) -0.1191(3) 0.42526(18) 0.0252(8) Uani 1 1 d . .
C20B C 0.7109(4) -0.2080(3) 0.4618(2) 0.0342(10) Uani 1 1 d . .
H20B H 0.6256 -0.2065 0.4601 0.041 Uiso 1 1 calc R U
C21B C 0.8101(4) -0.2985(3) 0.5005(2) 0.0358(10) Uani 1 1 d . .
H21B H 0.7926 -0.3585 0.5245 0.043 Uiso 1 1 calc R U
C22B C 0.9354(4) -0.3022(3) 0.5045(2) 0.0319(9) Uani 1 1 d . .
C23B C 0.9591(4) -0.2146(3) 0.4674(2) 0.0343(10) Uani 1 1 d . .
H23B H 1.0445 -0.2163 0.4693 0.041 Uiso 1 1 calc R U
C24B C 0.8599(3) -0.1247(3) 0.4277(2) 0.0312(9) Uani 1 1 d . .
H24B H 0.8786 -0.0663 0.4020 0.037 Uiso 1 1 calc R U
C25B C 1.0357(4) -0.3915(3) 0.5497(2) 0.0358(10) Uani 1 1 d . .
C26B C 1.1160(4) -0.4598(3) 0.5909(2) 0.0344(10) Uani 1 1 d . .
C27B C 1.2148(4) -0.5359(3) 0.6420(2) 0.0345(10) Uani 1 1 d . .
C28B C 1.2327(4) -0.6460(3) 0.6635(2) 0.0330(9) Uani 1 1 d . .
H28B H 1.1770 -0.6728 0.6450 0.040 Uiso 1 1 calc R U
C29B C 1.3308(4) -0.7171(3) 0.7114(2) 0.0335(10) Uani 1 1 d . .
H29B H 1.3439 -0.7929 0.7246 0.040 Uiso 1 1 calc R U
C30B C 1.4101(4) -0.6777(3) 0.7403(2) 0.0323(9) Uani 1 1 d . .
C31B C 1.3924(4) -0.5679(3) 0.7202(2) 0.0429(11) Uani 1 1 d . .
H31B H 1.4451 -0.5399 0.7403 0.051 Uiso 1 1 calc R U
C32B C 1.2965(4) -0.4989(3) 0.6702(2) 0.0447(12) Uani 1 1 d . .
H32B H 1.2868 -0.4244 0.6550 0.054 Uiso 1 1 calc R U
C34B C 1.5733(4) -0.7102(4) 0.8244(2) 0.0473(12) Uani 1 1 d . .
H34D H 1.6285 -0.6853 0.7928 0.071 Uiso 1 1 calc R U
H34E H 1.6288 -0.7687 0.8610 0.071 Uiso 1 1 calc R U
H34F H 1.5110 -0.6467 0.8440 0.071 Uiso 1 1 calc R U
N1B N 0.1775(3) 0.2102(2) 0.31298(15) 0.0228(7) Uani 1 1 d . .
N8B N 0.4204(3) 0.1582(2) 0.30783(14) 0.0207(6) Uani 1 1 d . .
N18B N 0.4327(3) 0.2989(2) 0.21013(15) 0.0223(7) Uani 1 1 d . .
O33B O 1.5023(2) -0.7539(2) 0.78833(14) 0.0388(7) Uani 1 1 d . .
C1C C 0.6224(4) 0.3080(3) 0.5169(2) 0.0397(11) Uani 1 1 d . .
F1C F 0.6458(3) 0.2541(2) 0.58170(13) 0.0668(9) Uani 1 1 d . .
F2C F 0.4956(2) 0.3783(2) 0.51214(14) 0.0571(7) Uani 1 1 d . .
F3C F 0.6920(3) 0.3687(2) 0.50730(16) 0.0676(8) Uani 1 1 d . .
O1C O 0.6399(3) 0.2811(2) 0.39180(14) 0.0391(7) Uani 1 1 d . .
O2C O 0.7982(2) 0.1385(2) 0.47595(15) 0.0441(8) Uani 1 1 d . .
O3C O 0.5730(3) 0.1602(2) 0.47438(15) 0.0407(7) Uani 1 1 d . .
S1C S 0.66320(9) 0.21099(8) 0.45781(5) 0.0299(2) Uani 1 1 d . .
C1D C 0.1141(4) 0.7736(3) 0.0774(2) 0.0376(10) Uani 1 1 d . .
F1D F -0.0148(2) 0.8195(2) 0.06179(14) 0.0546(7) Uani 1 1 d . .
F2D F 0.1571(2) 0.85351(19) 0.05968(13) 0.0474(6) Uani 1 1 d . .
F3D F 0.1278(2) 0.7446(2) 0.14567(13) 0.0546(7) Uani 1 1 d . .
O1D O 0.1643(3) 0.6986(2) -0.03427(14) 0.0375(7) Uani 1 1 d . .
O2D O 0.3365(2) 0.6221(2) 0.05395(15) 0.0443(8) Uani 1 1 d . .
O3D O 0.1498(3) 0.5747(2) 0.06647(15) 0.0444(7) Uani 1 1 d . .
S1D S 0.20157(9) 0.65352(8) 0.03663(5) 0.0302(2) Uani 1 1 d . .

loop_
_atom_site_aniso_label
_atom_site_aniso_U_11
_atom_site_aniso_U_22
_atom_site_aniso_U_33
_atom_site_aniso_U_23
_atom_site_aniso_U_13
_atom_site_aniso_U_12
Fe1 0.0189(3) 0.0189(3) 0.0201(3) 0.0005(2) -0.0051(2) -0.0027(2)
C2A 0.0241(18) 0.0211(18) 0.026(2) -0.0020(16) 0.0005(15) -0.0031(15)
C3A 0.031(2) 0.0204(19) 0.036(2) -0.0021(17) -0.0010(17) -0.0025(16)
C4A 0.034(2) 0.028(2) 0.031(2) -0.0096(17) -0.0007(17) -0.0091(17)
C5A 0.0264(19) 0.029(2) 0.026(2) -0.0032(16) -0.0019(16) -0.0083(16)
C6A 0.0187(17) 0.0216(18) 0.022(2) -0.0016(15) -0.0010(14) -0.0055(14)
C7A 0.0220(17) 0.0191(17) 0.021(2) -0.0029(15) -0.0020(14) -0.0075(14)
C9A 0.0245(18) 0.0211(18) 0.0162(19) 0.0000(15) -0.0016(14) -0.0055(15)
C10A 0.0243(18) 0.0198(17) 0.022(2) -0.0034(15) -0.0024(15) -0.0048(15)
C11A 0.0188(17) 0.0239(18) 0.024(2) -0.0001(15) -0.0026(15) -0.0058(15)
C12A 0.0219(18) 0.0243(18) 0.021(2) -0.0021(15) -0.0046(15) -0.0069(15)
C13A 0.0215(17) 0.0197(18) 0.022(2) -0.0001(15) -0.0028(15) -0.0035(14)
C14A 0.027(2) 0.027(2) 0.030(2) -0.0008(17) -0.0077(16) -0.0033(16)
C15A 0.044(2) 0.028(2) 0.043(3) -0.0144(19) -0.011(2) -0.0085(18)
C16A 0.040(2) 0.033(2) 0.036(3) -0.0065(19) -0.0181(19) -0.0083(18)
C17A 0.0277(19) 0.030(2) 0.024(2) 0.0010(17) -0.0111(16) -0.0060(16)
C19A 0.0240(18) 0.0191(17) 0.022(2) 0.0014(15) -0.0056(15) -0.0062(15)
C20A 0.0281(19) 0.0196(18) 0.031(2) -0.0024(16) -0.0044(16) -0.0069(15)
C21A 0.0262(19) 0.029(2) 0.031(2) -0.0028(17) -0.0091(16) -0.0096(16)
C22A 0.0217(18) 0.0252(19) 0.025(2) 0.0024(16) -0.0055(15) -0.0047(15)
C23A 0.0280(19) 0.0210(18) 0.030(2) -0.0009(16) -0.0054(16) -0.0047(15)
C24A 0.0248(19) 0.027(2) 0.032(2) -0.0044(17) -0.0073(16) -0.0070(16)
C25A 0.0231(19) 0.0256(19) 0.032(2) 0.0004(17) -0.0018(17) -0.0050(16)
C26A 0.030(2) 0.0251(19) 0.032(2) -0.0046(17) -0.0033(17) -0.0070(16)
C27A 0.0251(19) 0.0224(19) 0.033(2) -0.0024(17) -0.0078(16) 0.0002(15)
C28A 0.035(2) 0.0250(19) 0.031(2) -0.0013(17) -0.0047(17) -0.0059(17)
C29A 0.030(2) 0.031(2) 0.035(2) -0.0033(18) -0.0064(17) -0.0100(17)
C30A 0.0250(19) 0.028(2) 0.030(2) -0.0045(17) -0.0068(16) -0.0015(16)
C31A 0.032(2) 0.0236(19) 0.029(2) -0.0015(16) -0.0016(17) -0.0042(16)
C32A 0.0267(19) 0.0258(19) 0.033(2) -0.0033(17) -0.0033(17) -0.0067(16)
C34A 0.041(3) 0.057(3) 0.054(3) -0.006(2) -0.022(2) -0.016(2)
N1A 0.0221(15) 0.0203(15) 0.0215(17) -0.0002(12) -0.0016(12) -0.0064(12)
N8A 0.0204(14) 0.0201(14) 0.0163(16) -0.0022(12) -0.0032(12) -0.0065(12)
N18A 0.0221(15) 0.0215(15) 0.0207(17) 0.0001(12) -0.0036(12) -0.0048(12)
O33A 0.0356(15) 0.0450(17) 0.0357(18) 0.0006(13) -0.0161(13) -0.0074(13)
C2B 0.0203(18) 0.0249(19) 0.030(2) 0.0017(16) -0.0044(16) -0.0027(15)
C3B 0.0210(18) 0.035(2) 0.032(2) -0.0031(18) -0.0024(16) -0.0071(16)
C4B 0.031(2) 0.035(2) 0.027(2) -0.0006(17) 0.0033(17) -0.0146(17)
C5B 0.0260(19) 0.0229(19) 0.033(2) 0.0004(17) -0.0046(16) -0.0063(15)
C6B 0.0238(18) 0.0210(17) 0.0183(19) -0.0023(15) -0.0017(14) -0.0064(15)
C7B 0.0229(18) 0.0231(18) 0.021(2) -0.0003(15) -0.0022(15) -0.0071(15)
C9B 0.0236(18) 0.0199(17) 0.020(2) -0.0016(15) -0.0025(14) -0.0055(14)
C10B 0.0207(17) 0.0218(18) 0.023(2) -0.0033(15) -0.0065(15) -0.0032(14)
C11B 0.0227(18) 0.0184(17) 0.022(2) -0.0014(15) -0.0059(15) -0.0026(14)
C12B 0.0235(18) 0.0211(18) 0.024(2) 0.0005(15) -0.0003(15) -0.0071(15)
C13B 0.0220(18) 0.0227(18) 0.0168(19) -0.0030(15) -0.0044(14) -0.0047(14)
C14B 0.0202(19) 0.029(2) 0.031(2) -0.0004(17) -0.0042(16) -0.0041(15)
C15B 0.0266(19) 0.033(2) 0.030(2) 0.0016(17) 0.0018(16) -0.0143(17)
C16B 0.029(2) 0.028(2) 0.029(2) 0.0055(17) -0.0016(16) -0.0118(16)
C17B 0.030(2) 0.0212(18) 0.023(2) 0.0025(16) -0.0036(16) -0.0054(15)
C19B 0.0249(19) 0.0189(18) 0.024(2) 0.0002(15) -0.0061(15) -0.0025(15)
C20B 0.027(2) 0.030(2) 0.037(2) 0.0035(18) -0.0041(17) -0.0068(17)
C21B 0.036(2) 0.027(2) 0.036(2) 0.0056(18) -0.0028(18) -0.0086(17)
C22B 0.032(2) 0.0236(19) 0.029(2) 0.0007(17) -0.0065(17) -0.0031(16)
C23B 0.0250(19) 0.034(2) 0.037(2) 0.0006(18) -0.0096(17) -0.0069(17)
C24B 0.027(2) 0.027(2) 0.032(2) 0.0039(17) -0.0051(17) -0.0073(16)
C25B 0.038(2) 0.028(2) 0.032(2) -0.0006(18) -0.0101(19) -0.0058(18)
C26B 0.037(2) 0.027(2) 0.030(2) 0.0006(18) -0.0049(18) -0.0066(17)
C27B 0.033(2) 0.028(2) 0.030(2) 0.0046(17) -0.0093(18) -0.0036(17)
C28B 0.034(2) 0.031(2) 0.030(2) 0.0005(17) -0.0085(17) -0.0108(17)
C29B 0.036(2) 0.0238(19) 0.034(2) 0.0066(17) -0.0067(18) -0.0100(17)
C30B 0.030(2) 0.027(2) 0.030(2) 0.0028(17) -0.0107(17) -0.0038(16)
C31B 0.042(2) 0.033(2) 0.051(3) 0.004(2) -0.019(2) -0.0151(19)
C32B 0.050(3) 0.024(2) 0.052(3) 0.009(2) -0.020(2) -0.0115(19)
C34B 0.044(3) 0.047(3) 0.045(3) 0.000(2) -0.022(2) -0.014(2)
N1B 0.0254(15) 0.0197(15) 0.0189(16) -0.0020(12) -0.0027(12) -0.0054(12)
N8B 0.0180(14) 0.0198(14) 0.0190(16) -0.0015(12) -0.0024(12) -0.0033(12)
N18B 0.0197(15) 0.0212(15) 0.0208(17) -0.0007(13) -0.0042(12) -0.0042(12)
O33B 0.0374(15) 0.0311(14) 0.0384(17) 0.0049(13) -0.0182(13) -0.0075(12)
C1C 0.041(2) 0.036(2) 0.035(3) -0.0038(19) -0.0129(19) -0.009(2)
F1C 0.087(2) 0.0640(17) 0.0294(16) -0.0092(13) -0.0179(14) -0.0096(15)
F2C 0.0484(15) 0.0439(14) 0.0582(18) -0.0176(13) -0.0072(13) 0.0049(12)
F3C 0.079(2) 0.0577(17) 0.083(2) -0.0273(16) -0.0089(16) -0.0377(16)
O1C 0.0466(16) 0.0418(16) 0.0305(17) 0.0025(13) -0.0071(13) -0.0228(13)
O2C 0.0293(15) 0.0364(16) 0.052(2) 0.0051(14) 0.0021(13) -0.0044(12)
O3C 0.0439(16) 0.0477(17) 0.0394(18) -0.0084(14) 0.0065(13) -0.0279(14)
S1C 0.0303(5) 0.0270(5) 0.0306(6) -0.0022(4) -0.0017(4) -0.0110(4)
C1D 0.034(2) 0.043(2) 0.036(3) -0.010(2) -0.0045(18) -0.0141(19)
F1D 0.0289(13) 0.0581(16) 0.0709(19) -0.0303(14) -0.0032(12) -0.0049(11)
F2D 0.0576(15) 0.0374(13) 0.0501(17) -0.0136(12) 0.0005(12) -0.0201(12)
F3D 0.0628(17) 0.0682(17) 0.0324(15) -0.0164(13) 0.0037(12) -0.0240(14)
O1D 0.0460(16) 0.0307(14) 0.0301(16) -0.0026(12) -0.0082(13) -0.0108(13)
O2D 0.0272(14) 0.0443(17) 0.053(2) -0.0044(15) -0.0080(13) -0.0076(13)
O3D 0.0516(18) 0.0392(16) 0.0453(19) -0.0035(14) 0.0129(14) -0.0243(14)
S1D 0.0286(5) 0.0274(5) 0.0297(6) -0.0001(4) -0.0026(4) -0.0087(4)

loop_
_atom_type_symbol
_atom_type_description
_atom_type_scat_dispersion_real
_atom_type_scat_dispersion_imag
_atom_type_scat_source
C C 0.0033 0.0016 'International Tables Vol C Tables 4.2.6.8 and 6.1.1.4'
H H 0.0000 0.0000 'International Tables Vol C Tables 4.2.6.8 and 6.1.1.4'
F F 0.0171 0.0103 'International Tables Vol C Tables 4.2.6.8 and 6.1.1.4'
Fe Fe 0.3463 0.8444 'International Tables Vol C Tables 4.2.6.8 and 6.1.1.4'
N N 0.0061 0.0033 'International Tables Vol C Tables 4.2.6.8 and 6.1.1.4'
O O 0.0106 0.0060 'International Tables Vol C Tables 4.2.6.8 and 6.1.1.4'
S S 0.1246 0.1234 'International Tables Vol C Tables 4.2.6.8 and 6.1.1.4'

loop_
_geom_angle_atom_site_label_1
_geom_angle_atom_site_label_2
_geom_angle_atom_site_label_3
_geom_angle
N8A Fe1 N8B 176.51(13)
N8A Fe1 N18A 80.87(11)
N8B Fe1 N18A 100.36(11)
N8A Fe1 N1A 80.90(11)
N8B Fe1 N1A 97.99(11)
N18A Fe1 N1A 161.60(11)
N8A Fe1 N18B 102.66(12)
N8B Fe1 N18B 80.68(12)
N18A Fe1 N18B 88.22(12)
N1A Fe1 N18B 93.37(12)
N8A Fe1 N1B 95.66(12)
N8B Fe1 N1B 81.01(12)
N18A Fe1 N1B 94.42(12)
N1A Fe1 N1B 89.81(12)
N18B Fe1 N1B 161.68(10)
N1A C2A C3A 122.8(3)
N1A C2A H2A 118.6
C3A C2A H2A 118.6
C2A C3A C4A 119.3(3)
C2A C3A H3A 120.3
C4A C3A H3A 120.3
C3A C4A C5A 119.0(4)
C3A C4A H4A 120.5
C5A C4A H4A 120.5
C4A C5A C6A 119.5(3)
C4A C5A H5A 120.3
C6A C5A H5A 120.3
N1A C6A C5A 121.6(3)
N1A C6A C7A 113.1(3)
C5A C6A C7A 125.3(3)
N8A C7A C12A 121.0(3)
N8A C7A C6A 111.5(3)
C12A C7A C6A 127.5(3)
N8A C9A C10A 121.2(3)
N8A C9A C13A 111.2(3)
C10A C9A C13A 127.6(3)
C9A C10A C11A 119.9(3)
C9A C10A H10A 120.1
C11A C10A H10A 120.1
C10A C11A C12A 118.2(3)
C10A C11A C19A 121.6(3)
C12A C11A C19A 120.2(3)
C7A C12A C11A 119.3(3)
C7A C12A H12A 120.3
C11A C12A H12A 120.3
N18A C13A C14A 122.3(3)
N18A C13A C9A 112.8(3)
C14A C13A C9A 124.9(3)
C13A C14A C15A 119.1(3)
C13A C14A H14A 120.5
C15A C14A H14A 120.5
C16A C15A C14A 119.2(4)
C16A C15A H15A 120.4
C14A C15A H15A 120.4
C15A C16A C17A 119.5(3)
C15A C16A H16A 120.2
C17A C16A H16A 120.2
N18A C17A C16A 122.5(3)
N18A C17A H17A 118.8
C16A C17A H17A 118.8
C24A C19A C20A 118.1(3)
C24A C19A C11A 121.3(3)
C20A C19A C11A 120.6(3)
C21A C20A C19A 121.3(3)
C21A C20A H20A 119.3
C19A C20A H20A 119.3
C20A C21A C22A 120.4(3)
C20A C21A H21A 119.8
C22A C21A H21A 119.8
C23A C22A C21A 118.3(3)
C23A C22A C25A 122.5(3)
C21A C22A C25A 119.1(3)
C24A C23A C22A 120.7(3)
C24A C23A H23A 119.7
C22A C23A H23A 119.7
C23A C24A C19A 121.1(3)
C23A C24A H24A 119.4
C19A C24A H24A 119.4
C26A C25A C22A 172.3(4)
C25A C26A C27A 176.4(4)
C32A C27A C28A 119.0(3)
C32A C27A C26A 121.0(3)
C28A C27A C26A 119.9(3)
C29A C28A C27A 120.9(4)
C29A C28A H28A 119.5
C27A C28A H28A 119.5
C30A C29A C28A 119.6(4)
C30A C29A H29A 120.2
C28A C29A H29A 120.2
O33A C30A C29A 124.7(3)
O33A C30A C31A 115.1(3)
C29A C30A C31A 120.2(3)
C32A C31A C30A 119.7(4)
C32A C31A H31A 120.1
C30A C31A H31A 120.1
C27A C32A C31A 120.5(4)
C27A C32A H32A 119.7
C31A C32A H32A 119.7
O33A C34A H34A 109.5
O33A C34A H34B 109.5
H34A C34A H34B 109.5
O33A C34A H34C 109.5
H34A C34A H34C 109.5
H34B C34A H34C 109.5
C2A N1A C6A 117.8(3)
C2A N1A Fe1 127.5(2)
C6A N1A Fe1 114.6(2)
C9A N8A C7A 120.3(3)
C9A N8A Fe1 119.7(2)
C7A N8A Fe1 119.6(2)
C17A N18A C13A 117.4(3)
C17A N18A Fe1 127.2(2)
C13A N18A Fe1 114.9(2)
C30A O33A C34A 116.5(3)
N1B C2B C3B 123.1(3)
N1B C2B H2B 118.4
C3B C2B H2B 118.4
C2B C3B C4B 119.2(3)
C2B C3B H3B 120.4
C4B C3B H3B 120.4
C5B C4B C3B 118.4(4)
C5B C4B H4B 120.8
C3B C4B H4B 120.8
C6B C5B C4B 119.8(3)
C6B C5B H5B 120.1
C4B C5B H5B 120.1
N1B C6B C5B 122.0(3)
N1B C6B C7B 113.7(3)
C5B C6B C7B 124.4(3)
N8B C7B C12B 121.1(3)
N8B C7B C6B 111.7(3)
C12B C7B C6B 127.1(3)
N8B C9B C10B 121.1(3)
N8B C9B C13B 111.4(3)
C10B C9B C13B 127.5(3)
C9B C10B C11B 119.8(3)
C9B C10B H10B 120.1
C11B C10B H10B 120.1
C10B C11B C12B 118.1(3)
C10B C11B C19B 121.4(3)
C12B C11B C19B 120.4(3)
C7B C12B C11B 119.5(3)
C7B C12B H12B 120.3
C11B C12B H12B 120.3
C14B C13B N18B 121.7(3)
C14B C13B C9B 125.3(3)
N18B C13B C9B 113.0(3)
C13B C14B C15B 119.7(3)
C13B C14B H14B 120.2
C15B C14B H14B 120.2
C14B C15B C16B 118.7(3)
C14B C15B H15B 120.7
C16B C15B H15B 120.7
C17B C16B C15B 119.9(3)
C17B C16B H16B 120.1
C15B C16B H16B 120.1
N18B C17B C16B 122.3(3)
N18B C17B H17B 118.9
C16B C17B H17B 118.9
C20B C19B C24B 118.0(3)
C20B C19B C11B 120.5(3)
C24B C19B C11B 121.5(3)
C21B C20B C19B 121.4(4)
C21B C20B H20B 119.3
C19B C20B H20B 119.3
C20B C21B C22B 120.5(4)
C20B C21B H21B 119.8
C22B C21B H21B 119.8
C23B C22B C21B 118.6(3)
C23B C22B C25B 120.9(3)
C21B C22B C25B 120.4(4)
C24B C23B C22B 120.9(3)
C24B C23B H23B 119.5
C22B C23B H23B 119.5
C23B C24B C19B 120.6(4)
C23B C24B H24B 119.7
C19B C24B H24B 119.7
C26B C25B C22B 174.8(4)
C25B C26B C27B 175.8(4)
C32B C27B C28B 118.4(3)
C32B C27B C26B 119.1(3)
C28B C27B C26B 122.5(4)
C29B C28B C27B 120.7(4)
C29B C28B H28B 119.6
C27B C28B H28B 119.6
C28B C29B C30B 120.1(3)
C28B C29B H29B 120.0
C30B C29B H29B 120.0
O33B C30B C31B 124.5(3)
O33B C30B C29B 115.6(3)
C31B C30B C29B 119.9(3)
C30B C31B C32B 119.1(4)
C30B C31B H31B 120.5
C32B C31B H31B 120.5
C27B C32B C31B 121.7(4)
C27B C32B H32B 119.1
C31B C32B H32B 119.1
O33B C34B H34D 109.5
O33B C34B H34E 109.5
H34D C34B H34E 109.5
O33B C34B H34F 109.5
H34D C34B H34F 109.5
H34E C34B H34F 109.5
C2B N1B C6B 117.5(3)
C2B N1B Fe1 128.4(2)
C6B N1B Fe1 114.0(2)
C9B N8B C7B 120.4(3)
C9B N8B Fe1 120.0(2)
C7B N8B Fe1 119.5(2)
C17B N18B C13B 117.8(3)
C17B N18B Fe1 127.4(2)
C13B N18B Fe1 114.6(2)
C30B O33B C34B 115.7(3)
F3C C1C F2C 107.9(3)
F3C C1C F1C 107.3(3)
F2C C1C F1C 105.8(4)
F3C C1C S1C 111.8(3)
F2C C1C S1C 112.4(3)
F1C C1C S1C 111.3(3)
O2C S1C O3C 114.96(17)
O2C S1C O1C 115.13(18)
O3C S1C O1C 114.99(16)
O2C S1C C1C 102.87(18)
O3C S1C C1C 102.4(2)
O1C S1C C1C 104.03(18)
F2D C1D F1D 107.5(3)
F2D C1D F3D 107.2(3)
F1D C1D F3D 106.7(3)
F2D C1D S1D 112.3(3)
F1D C1D S1D 111.8(3)
F3D C1D S1D 111.1(3)
O2D S1D O3D 115.24(17)
O2D S1D O1D 114.81(18)
O3D S1D O1D 114.31(17)
O2D S1D C1D 103.97(18)
O3D S1D C1D 103.64(19)
O1D S1D C1D 102.63(17)

loop_
_geom_bond_atom_site_label_1
_geom_bond_atom_site_label_2
_geom_bond_distance
Fe1 N8A 1.879(2)
Fe1 N8B 1.885(2)
Fe1 N18A 1.971(3)
Fe1 N1A 1.974(3)
Fe1 N18B 1.981(3)
Fe1 N1B 1.988(3)
C2A N1A 1.348(4)
C2A C3A 1.373(5)
C2A H2A 0.9500
C3A C4A 1.383(5)
C3A H3A 0.9500
C4A C5A 1.383(5)
C4A H4A 0.9500
C5A C6A 1.384(5)
C5A H5A 0.9500
C6A N1A 1.371(4)
C6A C7A 1.465(5)
C7A N8A 1.353(4)
C7A C12A 1.390(4)
C9A N8A 1.352(4)
C9A C10A 1.383(4)
C9A C13A 1.473(5)
C10A C11A 1.396(5)
C10A H10A 0.9500
C11A C12A 1.409(5)
C11A C19A 1.485(4)
C12A H12A 0.9500
C13A N18A 1.371(4)
C13A C14A 1.372(5)
C14A C15A 1.383(5)
C14A H14A 0.9500
C15A C16A 1.373(5)
C15A H15A 0.9500
C16A C17A 1.375(5)
C16A H16A 0.9500
C17A N18A 1.348(4)
C17A H17A 0.9500
C19A C24A 1.390(5)
C19A C20A 1.390(5)
C20A C21A 1.383(5)
C20A H20A 0.9500
C21A C22A 1.396(5)
C21A H21A 0.9500
C22A C23A 1.396(5)
C22A C25A 1.434(4)
C23A C24A 1.383(4)
C23A H23A 0.9500
C24A H24A 0.9500
C25A C26A 1.203(5)
C26A C27A 1.448(5)
C27A C32A 1.387(5)
C27A C28A 1.391(5)
C28A C29A 1.385(5)
C28A H28A 0.9500
C29A C30A 1.381(5)
C29A H29A 0.9500
C30A O33A 1.377(4)
C30A C31A 1.393(5)
C31A C32A 1.387(5)
C31A H31A 0.9500
C32A H32A 0.9500
C34A O33A 1.433(5)
C34A H34A 0.9800
C34A H34B 0.9800
C34A H34C 0.9800
C2B N1B 1.346(4)
C2B C3B 1.376(5)
C2B H2B 0.9500
C3B C4B 1.392(5)
C3B H3B 0.9500
C4B C5B 1.386(5)
C4B H4B 0.9500
C5B C6B 1.378(5)
C5B H5B 0.9500
C6B N1B 1.371(4)
C6B C7B 1.466(5)
C7B N8B 1.352(4)
C7B C12B 1.384(4)
C9B N8B 1.349(4)
C9B C10B 1.381(4)
C9B C13B 1.471(5)
C10B C11B 1.400(5)
C10B H10B 0.9500
C11B C12B 1.404(5)
C11B C19B 1.496(4)
C12B H12B 0.9500
C13B C14B 1.375(5)
C13B N18B 1.375(4)
C14B C15B 1.376(5)
C14B H14B 0.9500
C15B C16B 1.378(5)
C15B H15B 0.9500
C16B C17B 1.374(5)
C16B H16B 0.9500
C17B N18B 1.343(4)
C17B H17B 0.9500
C19B C20B 1.392(5)
C19B C24B 1.394(5)
C20B C21B 1.382(5)
C20B H20B 0.9500
C21B C22B 1.390(5)
C21B H21B 0.9500
C22B C23B 1.389(5)
C22B C25B 1.442(5)
C23B C24B 1.387(5)
C23B H23B 0.9500
C24B H24B 0.9500
C25B C26B 1.194(5)
C26B C27B 1.443(5)
C27B C32B 1.382(6)
C27B C28B 1.387(5)
C28B C29B 1.383(5)
C28B H28B 0.9500
C29B C30B 1.390(5)
C29B H29B 0.9500
C30B O33B 1.369(4)
C30B C31B 1.382(5)
C31B C32B 1.389(5)
C31B H31B 0.9500
C32B H32B 0.9500
C34B O33B 1.438(5)
C34B H34D 0.9800
C34B H34E 0.9800
C34B H34F 0.9800
C1C F3C 1.329(5)
C1C F2C 1.333(4)
C1C F1C 1.342(5)
C1C S1C 1.809(4)
O1C S1C 1.438(3)
O2C S1C 1.433(3)
O3C S1C 1.436(3)
C1D F2D 1.335(5)
C1D F1D 1.337(4)
C1D F3D 1.345(5)
C1D S1D 1.810(4)
O1D S1D 1.439(3)
O2D S1D 1.429(3)
O3D S1D 1.437(3)

loop_
_geom_torsion_atom_site_label_1
_geom_torsion_atom_site_label_2
_geom_torsion_atom_site_label_3
_geom_torsion_atom_site_label_4
_geom_torsion
N1A C2A C3A C4A -0.4(6)
C2A C3A C4A C5A 0.9(6)
C3A C4A C5A C6A -0.2(6)
C4A C5A C6A N1A -1.1(6)
C4A C5A C6A C7A -178.7(4)
N1A C6A C7A N8A 2.5(4)
C5A C6A C7A N8A -179.7(3)
N1A C6A C7A C12A -176.5(3)
C5A C6A C7A C12A 1.3(6)
N8A C9A C10A C11A -1.7(5)
C13A C9A C10A C11A 178.4(4)
C9A C10A C11A C12A 0.7(5)
C9A C10A C11A C19A -178.3(3)
N8A C7A C12A C11A -2.1(5)
C6A C7A C12A C11A 176.8(3)
C10A C11A C12A C7A 1.1(5)
C19A C11A C12A C7A -179.9(3)
N8A C9A C13A N18A -7.2(4)
C10A C9A C13A N18A 172.8(4)
N8A C9A C13A C14A 170.5(4)
C10A C9A C13A C14A -9.6(6)
N18A C13A C14A C15A 0.9(6)
C9A C13A C14A C15A -176.5(4)
C13A C14A C15A C16A 0.4(6)
C14A C15A C16A C17A -1.2(7)
C15A C16A C17A N18A 0.6(7)
C10A C11A C19A C24A 27.3(6)
C12A C11A C19A C24A -151.7(4)
C10A C11A C19A C20A -153.9(4)
C12A C11A C19A C20A 27.1(5)
C24A C19A C20A C21A 1.5(6)
C11A C19A C20A C21A -177.3(4)
C19A C20A C21A C22A 0.3(6)
C20A C21A C22A C23A -2.0(6)
C20A C21A C22A C25A 176.7(4)
C21A C22A C23A C24A 1.9(6)
C25A C22A C23A C24A -176.8(4)
C22A C23A C24A C19A -0.1(6)
C20A C19A C24A C23A -1.6(6)
C11A C19A C24A C23A 177.2(4)
C32A C27A C28A C29A -0.3(6)
C26A C27A C28A C29A -176.0(4)
C27A C28A C29A C30A 0.7(6)
C28A C29A C30A O33A 178.8(4)
C28A C29A C30A C31A -0.9(6)
O33A C30A C31A C32A -179.1(3)
C29A C30A C31A C32A 0.7(6)
C28A C27A C32A C31A 0.0(6)
C26A C27A C32A C31A 175.7(4)
C30A C31A C32A C27A -0.2(6)
C3A C2A N1A C6A -0.9(5)
C3A C2A N1A Fe1 177.3(3)
C5A C6A N1A C2A 1.6(5)
C7A C6A N1A C2A 179.5(3)
C5A C6A N1A Fe1 -176.8(3)
C7A C6A N1A Fe1 1.1(4)
C10A C9A N8A C7A 0.7(5)
C13A C9A N8A C7A -179.4(3)
C10A C9A N8A Fe1 -171.7(3)
C13A C9A N8A Fe1 8.2(4)
C12A C7A N8A C9A 1.2(5)
C6A C7A N8A C9A -177.8(3)
C12A C7A N8A Fe1 173.7(3)
C6A C7A N8A Fe1 -5.4(4)
N18A Fe1 N8A C9A -5.2(3)
N1A Fe1 N8A C9A 177.3(3)
N18B Fe1 N8A C9A -91.3(3)
N1B Fe1 N8A C9A 88.4(3)
N18A Fe1 N8A C7A -177.6(3)
N1A Fe1 N8A C7A 4.8(3)
N18B Fe1 N8A C7A 96.3(3)
N1B Fe1 N8A C7A -84.1(3)
C16A C17A N18A C13A 0.7(6)
C16A C17A N18A Fe1 172.5(3)
C14A C13A N18A C17A -1.4(5)
C9A C13A N18A C17A 176.3(3)
C14A C13A N18A Fe1 -174.3(3)
C9A C13A N18A Fe1 3.4(4)
C29A C30A O33A C34A 3.2(6)
C31A C30A O33A C34A -177.1(4)
N1B C2B C3B C4B 1.1(6)
C2B C3B C4B C5B -0.4(6)
C3B C4B C5B C6B -0.1(6)
C4B C5B C6B N1B 0.0(6)
C4B C5B C6B C7B -178.8(4)
N1B C6B C7B N8B 0.4(4)
C5B C6B C7B N8B 179.3(3)
N1B C6B C7B C12B -178.5(3)
C5B C6B C7B C12B 0.4(6)
N8B C9B C10B C11B 0.0(5)
C13B C9B C10B C11B -179.4(3)
C9B C10B C11B C12B -0.9(5)
C9B C10B C11B C19B 179.8(3)
N8B C7B C12B C11B -1.3(5)
C6B C7B C12B C11B 177.6(3)
C10B C11B C12B C7B 1.5(5)
C19B C11B C12B C7B -179.2(3)
N8B C9B C13B C14B 174.0(3)
C10B C9B C13B C14B -6.6(6)
N8B C9B C13B N18B -5.4(4)
C10B C9B C13B N18B 174.0(3)
N18B C13B C14B C15B -1.0(6)
C9B C13B C14B C15B 179.7(4)
C13B C14B C15B C16B 0.5(6)
C14B C15B C16B C17B 0.7(6)
C15B C16B C17B N18B -1.5(6)
C10B C11B C19B C20B -163.0(4)
C12B C11B C19B C20B 17.7(5)
C10B C11B C19B C24B 16.2(5)
C12B C11B C19B C24B -163.1(4)
C24B C19B C20B C21B 1.2(6)
C11B C19B C20B C21B -179.6(4)
C19B C20B C21B C22B 0.8(6)
C20B C21B C22B C23B -1.7(6)
C20B C21B C22B C25B 174.3(4)
C21B C22B C23B C24B 0.7(6)
C25B C22B C23B C24B -175.3(4)
C22B C23B C24B C19B 1.3(6)
C20B C19B C24B C23B -2.2(6)
C11B C19B C24B C23B 178.6(4)
C32B C27B C28B C29B -0.6(7)
C26B C27B C28B C29B 178.4(4)
C27B C28B C29B C30B 2.0(6)
C28B C29B C30B O33B 178.6(4)
C28B C29B C30B C31B -1.1(7)
O33B C30B C31B C32B 179.1(4)
C29B C30B C31B C32B -1.2(7)
C28B C27B C32B C31B -1.8(7)
C26B C27B C32B C31B 179.2(4)
C30B C31B C32B C27B 2.6(7)
C3B C2B N1B C6B -1.2(5)
C3B C2B N1B Fe1 175.7(3)
C5B C6B N1B C2B 0.6(5)
C7B C6B N1B C2B 179.6(3)
C5B C6B N1B Fe1 -176.7(3)
C7B C6B N1B Fe1 2.2(4)
C10B C9B N8B C7B 0.4(5)
C13B C9B N8B C7B 179.8(3)
C10B C9B N8B Fe1 -175.2(3)
C13B C9B N8B Fe1 4.3(4)
C12B C7B N8B C9B 0.3(5)
C6B C7B N8B C9B -178.7(3)
C12B C7B N8B Fe1 175.8(3)
C6B C7B N8B Fe1 -3.1(4)
N18A Fe1 N8B C9B -88.1(3)
N1A Fe1 N8B C9B 90.5(3)
N18B Fe1 N8B C9B -1.6(3)
N1B Fe1 N8B C9B 179.0(3)
N18A Fe1 N8B C7B 96.4(3)
N1A Fe1 N8B C7B -85.1(3)
N18B Fe1 N8B C7B -177.2(3)
N1B Fe1 N8B C7B 3.5(3)
C16B C17B N18B C13B 1.0(5)
C16B C17B N18B Fe1 175.7(3)
C14B C13B N18B C17B 0.3(5)
C9B C13B N18B C17B 179.7(3)
C14B C13B N18B Fe1 -175.1(3)
C9B C13B N18B Fe1 4.3(4)
C31B C30B O33B C34B 7.2(6)
C29B C30B O33B C34B -172.5(4)
F3C C1C S1C O2C 63.7(3)
F2C C1C S1C O2C -174.8(3)
F1C C1C S1C O2C -56.4(3)
F3C C1C S1C O3C -176.8(3)
F2C C1C S1C O3C -55.2(3)
F1C C1C S1C O3C 63.2(3)
F3C C1C S1C O1C -56.7(3)
F2C C1C S1C O1C 64.8(3)
F1C C1C S1C O1C -176.8(3)
F2D C1D S1D O2D 54.2(3)
F1D C1D S1D O2D 175.2(3)
F3D C1D S1D O2D -65.8(3)
F2D C1D S1D O3D 175.1(3)
F1D C1D S1D O3D -64.0(3)
F3D C1D S1D O3D 55.1(3)
F2D C1D S1D O1D -65.7(3)
F1D C1D S1D O1D 55.2(3)
F3D C1D S1D O1D 174.3(3)
